data_4036310
loop_
_publ_author_name
'Chaiyaveij, Duangduan'
'Batsanov, Andrei S.'
'Fox, Mark A.'
'Marder, Todd B.'
'Whiting, Andrew'

_publ_section_title
;
 An Experimental and Computational Approach to Understanding the Reactions
 of Acyl Nitroso Compounds in [4 + 2] Cycloadditions.
;
_journal_issue 19
_journal_name_full 'The Journal of organic chemistry'
_journal_page_first 9518
_journal_page_last 9534
_journal_paper_doi 10.1021/acs.joc.5b01470
_journal_volume 80
_journal_year 2015
_chemical_formula_moiety 'C12 H14 N2 O2'
_chemical_formula_sum 'C12 H14 N2 O2'
_chemical_formula_weight 218.25
_chemical_melting_point 369
_chemical_name_systematic
;
 (4,5-Dimethyl-3,6-dihydro-2H-1,2-oxazin-2-yl)(pyridin-2-yl)methanone
;
_space_group_crystal_system triclinic
_space_group_IT_number 2
_space_group_name_Hall '-P 1'
_space_group_name_H-M_alt 'P -1'
_atom_sites_solution_hydrogens geom
_atom_sites_solution_primary direct
_atom_sites_solution_secondary difmap
_audit_creation_date 2013-03-04
_audit_creation_method
;
 Olex2 1.2-alpha (compiled Mar  1 2013 17:37:24, GUI svn.r4404)
;
_cell_angle_alpha 77.293(3)
_cell_angle_beta 68.194(3)
_cell_angle_gamma 84.734(3)
_cell_formula_units_Z 2
_cell_length_a 7.7458(6)
_cell_length_b 8.3388(6)
_cell_length_c 9.2703(7)
_cell_measurement_reflns_used 1473
_cell_measurement_temperature 156
_cell_measurement_theta_max 24.32
_cell_measurement_theta_min 2.42
_cell_volume 542.28(7)
_computing_cell_refinement 'SAINT v7.46A (Bruker, 2008)'
_computing_data_collection 'SMART v5.625 (Bruker, 2001)'
_computing_data_reduction 'SAINT v7.46A (Bruker, 2008)'
_computing_molecular_graphics
;
O. V. Dolomanov, L. J. Bourhis, R. J. Gildea, J. A. K. Howard and H. Puschmann,
OLEX2: a complete structure solution, refinement and analysis program.
J. Appl. Cryst. (2009). 42, 339-341.
;
_computing_publication_material
;
O. V. Dolomanov, L. J. Bourhis, R. J. Gildea, J. A. K. Howard and H. Puschmann,
OLEX2: a complete structure solution, refinement and analysis program.
J. Appl. Cryst. (2009). 42, 339-341.
;
_computing_structure_refinement
;
SHELXL-2012, G.M. Sheldrick, Acta Cryst.
(2008). A64, 112-122
;
_computing_structure_solution
;
XS, G.M. Sheldrick, Acta Cryst.
(2008). A64, 112-122
;
_diffrn_ambient_temperature 156
_diffrn_detector 'CCD area detector'
_diffrn_detector_area_resol_mean 5.6
_diffrn_detector_type 'Bruker SMART CCD 6000 area detector'
_diffrn_measured_fraction_theta_full 0.964
_diffrn_measured_fraction_theta_max 0.998
_diffrn_measurement_device 'three-circle diffractometer'
_diffrn_measurement_device_type 'Bruker SMART CCD 6000 area detector'
_diffrn_measurement_method '\w scans'
_diffrn_radiation_monochromator graphite
_diffrn_radiation_probe x-ray
_diffrn_radiation_type MoK\a
_diffrn_radiation_wavelength 0.71073
_diffrn_radiation_xray_symbol K-L~3~
_diffrn_reflns_av_R_equivalents 0.0275
_diffrn_reflns_av_unetI/netI 0.0435
_diffrn_reflns_Laue_measured_fraction_full 0.964
_diffrn_reflns_Laue_measured_fraction_max 0.998
_diffrn_reflns_limit_h_max 9
_diffrn_reflns_limit_h_min -9
_diffrn_reflns_limit_k_max 9
_diffrn_reflns_limit_k_min -9
_diffrn_reflns_limit_l_max 10
_diffrn_reflns_limit_l_min -11
_diffrn_reflns_number 4329
_diffrn_reflns_point_group_measured_fraction_full 0.964
_diffrn_reflns_point_group_measured_fraction_max 0.998
_diffrn_reflns_theta_full 25.242
_diffrn_reflns_theta_max 24.998
_diffrn_reflns_theta_min 2.416
_diffrn_source 'sealed X-ray tube'
_diffrn_source_current 35.0
_diffrn_source_power 1.75
_diffrn_source_target Mo
_diffrn_source_voltage 50.0
_diffrn_standards_number 0
_exptl_absorpt_coefficient_mu 0.093
_exptl_absorpt_correction_type none
_exptl_crystal_density_diffrn 1.337
_exptl_crystal_density_method 'not measured'
_exptl_crystal_description plate
_exptl_crystal_F_000 232
_exptl_crystal_size_max 0.33
_exptl_crystal_size_mid 0.17
_exptl_crystal_size_min 0.04
_refine_diff_density_max 0.220
_refine_diff_density_min -0.179
_refine_diff_density_rms 0.038
_refine_ls_extinction_method none
_refine_ls_goodness_of_fit_ref 0.950
_refine_ls_hydrogen_treatment constr
_refine_ls_matrix_type full
_refine_ls_number_parameters 149
_refine_ls_number_reflns 1896
_refine_ls_number_restraints 0
_refine_ls_restrained_S_all 0.950
_refine_ls_R_factor_all 0.0607
_refine_ls_R_factor_gt 0.0399
_refine_ls_shift/su_max 0.000
_refine_ls_shift/su_mean 0.000
_refine_ls_structure_factor_coef Fsqd
_refine_ls_weighting_details
;
 w=1/[\s^2^(Fo^2^)+(0.0553P)^2^]
 where P=(Fo^2^+2Fc^2^)/3
;
_refine_ls_weighting_scheme calc
_refine_ls_wR_factor_gt 0.0924
_refine_ls_wR_factor_ref 0.1010
_reflns_Friedel_coverage 0.000
_reflns_number_gt 1332
_reflns_number_total 1896
_reflns_threshold_expression 'I > 2\s(I)'
_cod_data_source_file jo5b01470_si_002.cif
_cod_data_source_block 32
_cod_database_code 4036310
_olex2_refinement_description
;
1. Fixed Uiso
 At 1.2 times of:
  All C(H) groups, All C(H,H) groups
2. Others
 Uiso(H14A)=Uiso(H14B)=Uiso(H14C)
 Uiso(H15A)=Uiso(H15B)=Uiso(H15C)
3.a Secondary CH2 refined with riding coordinates:
 C5(H5A,H5B), C7(H7A,H7B)
3.b Aromatic/amide H refined with riding coordinates:
 C10(H10), C12(H12), C13(H13), C16(H16)
3.c Idealised Me refined as rotating group:
 C14(H14A,H14B,H14C), C15(H15A,H15B,H15C)
;
_shelx_space_group_comment
;
The symmetry employed for this shelxl refinement is uniquely defined
by the following loop, which should always be used as a source of
symmetry information in preference to the above space-group names.
They are only intended as comments.
;
_shelxl_version_number 2012-9

loop_
_space_group_symop_operation_xyz
'x, y, z'
'-x, -y, -z'

loop_
_atom_site_label
_atom_site_type_symbol
_atom_site_fract_x
_atom_site_fract_y
_atom_site_fract_z
_atom_site_U_iso_or_equiv
_atom_site_adp_type
_atom_site_occupancy
_atom_site_site_symmetry_order
_atom_site_calc_flag
_atom_site_refinement_flags_posn
_atom_site_refinement_flags_adp
O1 O 0.57216(16) 0.46355(13) 0.33533(14) 0.0327(3) Uani 1 1 d . .
O2 O 0.33360(17) 0.83361(14) 0.38054(16) 0.0413(4) Uani 1 1 d . .
N3 N 0.7881(2) 0.75414(17) 0.16861(18) 0.0355(4) Uani 1 1 d . .
N4 N 0.43694(19) 0.58558(17) 0.32450(17) 0.0307(4) Uani 1 1 d . .
C5 C 0.2580(2) 0.5174(2) 0.3578(2) 0.0324(4) Uani 1 1 d . .
H5A H 0.1724 0.6064 0.3349 0.039 Uiso 1 1 calc R U
H5B H 0.2038 0.4649 0.4714 0.039 Uiso 1 1 calc R U
C6 C 0.4477(2) 0.3328(2) 0.1831(2) 0.0309(4) Uani 1 1 d . .
C7 C 0.6171(2) 0.3850(2) 0.2029(2) 0.0329(4) Uani 1 1 d . .
H7A H 0.6962 0.2871 0.2172 0.039 Uiso 1 1 calc R U
H7B H 0.6899 0.4615 0.1051 0.039 Uiso 1 1 calc R U
C8 C 0.6594(2) 0.78555(19) 0.3037(2) 0.0300(4) Uani 1 1 d . .
C9 C 0.2801(2) 0.3918(2) 0.2569(2) 0.0318(4) Uani 1 1 d . .
C10 C 0.6957(3) 0.8710(2) 0.4013(2) 0.0346(5) Uani 1 1 d . .
H10 H 0.5998 0.8913 0.4954 0.041 Uiso 1 1 calc R U
C11 C 0.4631(2) 0.7362(2) 0.3428(2) 0.0311(4) Uani 1 1 d . .
C12 C 0.9590(3) 0.8109(2) 0.1303(2) 0.0395(5) Uani 1 1 d . .
H12 H 1.0525 0.7910 0.0348 0.047 Uiso 1 1 calc R U
C13 C 0.8738(3) 0.9263(2) 0.3596(2) 0.0402(5) Uani 1 1 d . .
H13 H 0.9032 0.9838 0.4251 0.048 Uiso 1 1 calc R U
C14 C 0.4903(3) 0.2104(2) 0.0766(2) 0.0405(5) Uani 1 1 d . .
H14A H 0.6005 0.2455 -0.0180 0.063(4) Uiso 1 1 calc R U
H14B H 0.3841 0.2040 0.0449 0.063(4) Uiso 1 1 calc R U
H14C H 0.5140 0.1021 0.1336 0.063(4) Uiso 1 1 calc R U
C15 C 0.0998(3) 0.3434(2) 0.2540(2) 0.0418(5) Uani 1 1 d . .
H15A H 0.0208 0.2905 0.3611 0.062(4) Uiso 1 1 calc R U
H15B H 0.1245 0.2664 0.1823 0.062(4) Uiso 1 1 calc R U
H15C H 0.0362 0.4415 0.2166 0.062(4) Uiso 1 1 calc R U
C16 C 1.0078(3) 0.8963(2) 0.2208(2) 0.0409(5) Uani 1 1 d . .
H16 H 1.1314 0.9336 0.1881 0.049 Uiso 1 1 calc R U

loop_
_atom_site_aniso_label
_atom_site_aniso_U_11
_atom_site_aniso_U_22
_atom_site_aniso_U_33
_atom_site_aniso_U_23
_atom_site_aniso_U_13
_atom_site_aniso_U_12
O1 0.0337(7) 0.0343(7) 0.0346(7) -0.0111(5) -0.0163(6) 0.0044(6)
O2 0.0372(8) 0.0382(7) 0.0534(9) -0.0182(6) -0.0183(7) 0.0056(6)
N3 0.0337(9) 0.0390(9) 0.0362(10) -0.0097(7) -0.0139(7) -0.0012(7)
N4 0.0294(8) 0.0311(8) 0.0351(9) -0.0102(6) -0.0141(7) 0.0017(6)
C5 0.0280(10) 0.0349(10) 0.0349(11) -0.0077(8) -0.0113(8) -0.0020(8)
C6 0.0362(10) 0.0296(9) 0.0278(10) -0.0041(7) -0.0127(8) -0.0037(8)
C7 0.0335(10) 0.0339(10) 0.0331(11) -0.0112(8) -0.0120(8) 0.0020(8)
C8 0.0347(10) 0.0261(9) 0.0313(11) -0.0047(7) -0.0150(9) 0.0011(8)
C9 0.0350(10) 0.0315(10) 0.0292(10) -0.0034(7) -0.0126(8) -0.0049(8)
C10 0.0419(11) 0.0316(10) 0.0333(11) -0.0059(8) -0.0171(9) -0.0016(8)
C11 0.0331(10) 0.0343(10) 0.0291(11) -0.0081(8) -0.0139(8) 0.0000(8)
C12 0.0334(11) 0.0400(11) 0.0428(12) -0.0089(9) -0.0106(9) -0.0006(9)
C13 0.0505(12) 0.0326(10) 0.0491(13) -0.0079(9) -0.0310(11) -0.0021(9)
C14 0.0456(12) 0.0419(11) 0.0384(12) -0.0137(9) -0.0170(10) -0.0004(9)
C15 0.0385(11) 0.0432(11) 0.0462(13) -0.0122(9) -0.0146(10) -0.0079(9)
C16 0.0360(11) 0.0348(10) 0.0545(14) -0.0038(9) -0.0218(10) -0.0034(9)

loop_
_atom_type_symbol
_atom_type_description
_atom_type_scat_dispersion_real
_atom_type_scat_dispersion_imag
_atom_type_scat_source
C C 0.0033 0.0016 'International Tables Vol C Tables 4.2.6.8 and 6.1.1.4'
H H 0.0000 0.0000 'International Tables Vol C Tables 4.2.6.8 and 6.1.1.4'
N N 0.0061 0.0033 'International Tables Vol C Tables 4.2.6.8 and 6.1.1.4'
O O 0.0106 0.0060 'International Tables Vol C Tables 4.2.6.8 and 6.1.1.4'

loop_
_geom_angle_atom_site_label_1
_geom_angle_atom_site_label_2
_geom_angle_atom_site_label_3
_geom_angle
N4 O1 C7 107.56(11)
C12 N3 C8 116.26(15)
O1 N4 C5 112.57(12)
C11 N4 O1 117.80(13)
C11 N4 C5 124.88(14)
N4 C5 C9 109.87(14)
C9 C6 C7 120.85(16)
C9 C6 C14 125.83(17)
C14 C6 C7 113.32(15)
O1 C7 C6 112.89(14)
N3 C8 C10 123.49(16)
N3 C8 C11 117.49(15)
C10 C8 C11 118.84(16)
C6 C9 C5 120.18(16)
C6 C9 C15 126.10(17)
C15 C9 C5 113.71(15)
C13 C10 C8 118.88(18)
O2 C11 N4 121.62(16)
O2 C11 C8 120.84(15)
N4 C11 C8 117.40(15)
N3 C12 C16 124.16(19)
C16 C13 C10 118.56(18)
C13 C16 C12 118.65(18)

loop_
_geom_bond_atom_site_label_1
_geom_bond_atom_site_label_2
_geom_bond_distance
O1 N4 1.4072(16)
O1 C7 1.432(2)
O2 C11 1.226(2)
N3 C8 1.342(2)
N3 C12 1.339(2)
N4 C5 1.445(2)
N4 C11 1.347(2)
C5 C9 1.510(2)
C6 C7 1.505(2)
C6 C9 1.329(2)
C6 C14 1.504(2)
C8 C10 1.384(2)
C8 C11 1.500(2)
C9 C15 1.500(2)
C10 C13 1.381(2)
C12 C16 1.379(3)
C13 C16 1.377(3)
